data_1557068
loop_
_publ_author_name
'B\"urger, Marcel'
'Loch, Maximilian N.'
'Jones, Peter G.'
'Werz, Daniel B.'

_publ_section_title
;
 From 1,2-difunctionalisation to cyanide-transfer cascades -- Pd-catalysed
 cyanosulfenylation of internal (oligo)alkynes
;
_journal_issue 7
_journal_name_full 'Chemical Science'
_journal_page_first 1912
_journal_page_last 1917
_journal_paper_doi 10.1039/C9SC04569D
_journal_volume 11
_journal_year 2020
_chemical_formula_sum 'C16 H11 N O S'
_chemical_formula_weight 265.32
_space_group_IT_number 61
_space_group_name_Hall '-P 2ac 2ab'
_space_group_name_H-M_alt 'P b c a'
_symmetry_cell_setting orthorhombic
_symmetry_space_group_name_H-M 'P b c a'
_atom_sites_solution_hydrogens geom
_atom_sites_solution_primary direct
_atom_sites_solution_secondary difmap
_audit_creation_method SHELXL-97
_audit_update_record
;
2019-08-20 deposited with the CCDC.	2020-01-16 downloaded from the CCDC.
;
_cell_angle_alpha 90.00
_cell_angle_beta 90.00
_cell_angle_gamma 90.00
_cell_formula_units_Z 8
_cell_length_a 12.2557(2)
_cell_length_b 9.5626(2)
_cell_length_c 21.5616(4)
_cell_measurement_reflns_used 24382
_cell_measurement_temperature 100(2)
_cell_measurement_theta_max 76.0140
_cell_measurement_theta_min 5.4530
_cell_volume 2526.94(8)
_computing_cell_refinement 'CrysAlisPro 1.171.38.43c (Rigaku OD, 2015)'
_computing_data_collection 'CrysAlisPro 1.171.38.43c (Rigaku OD, 2015)'
_computing_data_reduction 'CrysAlisPro 1.171.38.43c (Rigaku OD, 2015)'
_computing_structure_refinement 'SHELXL-97 (Sheldrick, 1997)'
_computing_structure_solution 'SHELXS-97 (Sheldrick, 1990)'
_diffrn_ambient_temperature 100(2)
_diffrn_detector_area_resol_mean 10.3543
_diffrn_measured_fraction_theta_full 1.000
_diffrn_measured_fraction_theta_max 0.998
_diffrn_measurement_device_type 'Oxford Diffraction Xcalibur, Atlas, Nova'
_diffrn_measurement_method \w-scan
_diffrn_radiation_monochromator mirror
_diffrn_radiation_type CuK\a
_diffrn_radiation_wavelength 1.54184
_diffrn_reflns_av_R_equivalents 0.0493
_diffrn_reflns_av_sigmaI/netI 0.0143
_diffrn_reflns_limit_h_max 15
_diffrn_reflns_limit_h_min -15
_diffrn_reflns_limit_k_max 11
_diffrn_reflns_limit_k_min -11
_diffrn_reflns_limit_l_max 27
_diffrn_reflns_limit_l_min -27
_diffrn_reflns_number 49411
_diffrn_reflns_theta_full 75.00
_diffrn_reflns_theta_max 76.08
_diffrn_reflns_theta_min 4.10
_diffrn_source 'micro-focus sealed X-ray tube'
_exptl_absorpt_coefficient_mu 2.182
_exptl_absorpt_correction_T_max 1.00000
_exptl_absorpt_correction_T_min 0.60802
_exptl_absorpt_correction_type multi-scan
_exptl_absorpt_process_details
;
CrysAlisPro 1.171.38.43c (Rigaku Oxford Diffraction, 2015)
Empirical absorption correction using spherical harmonics,
 implemented in SCALE3 ABSPACK scaling algorithm.
;
_exptl_crystal_colour colourless
_exptl_crystal_density_diffrn 1.395
_exptl_crystal_density_method 'not measured'
_exptl_crystal_description 'irregular tablet'
_exptl_crystal_F_000 1104
_exptl_crystal_size_max 0.20
_exptl_crystal_size_mid 0.15
_exptl_crystal_size_min 0.08
_refine_diff_density_max 0.238
_refine_diff_density_min -0.318
_refine_diff_density_rms 0.044
_refine_ls_extinction_method none
_refine_ls_goodness_of_fit_ref 1.064
_refine_ls_hydrogen_treatment constr
_refine_ls_matrix_type full
_refine_ls_number_parameters 172
_refine_ls_number_reflns 2638
_refine_ls_number_restraints 0
_refine_ls_restrained_S_all 1.064
_refine_ls_R_factor_all 0.0333
_refine_ls_R_factor_gt 0.0303
_refine_ls_shift/su_max 0.001
_refine_ls_shift/su_mean 0.000
_refine_ls_structure_factor_coef Fsqd
_refine_ls_weighting_details 'calc w=1/[\s^2^(Fo^2^)+(0.0442P)^2^+0.8618P] where P=(Fo^2^+2Fc^2^)/3'
_refine_ls_weighting_scheme calc
_refine_ls_wR_factor_gt 0.0792
_refine_ls_wR_factor_ref 0.0822
_reflns_number_gt 2422
_reflns_number_total 2638
_reflns_threshold_expression >2sigma(I)
_cod_data_source_file c9sc04569d2.cif
_cod_data_source_block veji
_cod_depositor_comments
;Adding full bibliography for 1557060--1557069.cif.

 Adding full bibliography for 1557060--1557069.cif.
;
_cod_database_code 1557068

loop_
_symmetry_equiv_pos_as_xyz
'x, y, z'
'-x+1/2, -y, z+1/2'
'-x, y+1/2, -z+1/2'
'x+1/2, -y+1/2, -z'
'-x, -y, -z'
'x-1/2, y, -z-1/2'
'x, -y-1/2, z-1/2'
'-x-1/2, y-1/2, z'

loop_
_atom_site_label
_atom_site_type_symbol
_atom_site_fract_x
_atom_site_fract_y
_atom_site_fract_z
_atom_site_U_iso_or_equiv
_atom_site_adp_type
_atom_site_occupancy
_atom_site_symmetry_multiplicity
_atom_site_calc_flag
_atom_site_refinement_flags
C1 C 0.55543(10) 0.78760(12) 0.47008(6) 0.0227(2) Uani 1 1 d .
C2 C 0.66336(10) 0.77214(13) 0.45087(5) 0.0236(3) Uani 1 1 d .
C3 C 0.60486(9) 0.59254(12) 0.55732(5) 0.0223(2) Uani 1 1 d .
C4 C 0.68682(10) 0.56526(13) 0.50714(6) 0.0240(3) Uani 1 1 d .
H4A H 0.7448 0.5035 0.5237 0.029 Uiso 1 1 calc R
H4B H 0.6505 0.5153 0.4726 0.029 Uiso 1 1 calc R
C5 C 0.70049(10) 0.84300(14) 0.39850(6) 0.0280(3) Uani 1 1 d .
H5 H 0.7740 0.8326 0.3852 0.034 Uiso 1 1 calc R
C6 C 0.62949(11) 0.92890(14) 0.36586(6) 0.0303(3) Uani 1 1 d .
H6 H 0.6551 0.9791 0.3308 0.036 Uiso 1 1 calc R
C7 C 0.52118(11) 0.94206(14) 0.38410(6) 0.0289(3) Uani 1 1 d .
H7 H 0.4727 0.9995 0.3610 0.035 Uiso 1 1 calc R
C8 C 0.48415(10) 0.87129(14) 0.43596(6) 0.0267(3) Uani 1 1 d .
H8 H 0.4101 0.8797 0.4483 0.032 Uiso 1 1 calc R
C9 C 0.59959(9) 0.52087(13) 0.61115(5) 0.0228(2) Uani 1 1 d .
C10 C 0.51336(9) 0.54300(13) 0.65926(6) 0.0220(2) Uani 1 1 d .
C11 C 0.49891(10) 0.67446(14) 0.68644(6) 0.0248(3) Uani 1 1 d .
H11 H 0.5453 0.7500 0.6753 0.030 Uiso 1 1 calc R
C12 C 0.41648(10) 0.69430(14) 0.72979(6) 0.0269(3) Uani 1 1 d .
H12 H 0.4057 0.7841 0.7476 0.032 Uiso 1 1 calc R
C13 C 0.34964(10) 0.58382(14) 0.74733(6) 0.0273(3) Uani 1 1 d .
H13 H 0.2935 0.5981 0.7770 0.033 Uiso 1 1 calc R
C14 C 0.36523(10) 0.45249(13) 0.72130(6) 0.0270(3) Uani 1 1 d .
H14 H 0.3203 0.3765 0.7337 0.032 Uiso 1 1 calc R
C15 C 0.44650(10) 0.43205(13) 0.67717(6) 0.0245(3) Uani 1 1 d .
H15 H 0.4565 0.3423 0.6592 0.029 Uiso 1 1 calc R
C16 C 0.67947(10) 0.41453(13) 0.62431(6) 0.0263(3) Uani 1 1 d .
N1 N 0.74268(10) 0.33090(13) 0.63736(5) 0.0351(3) Uani 1 1 d .
O1 O 0.73579(7) 0.69033(10) 0.48355(4) 0.0265(2) Uani 1 1 d .
S1 S 0.50650(2) 0.71849(3) 0.540704(13) 0.02414(11) Uani 1 1 d .

loop_
_atom_site_aniso_label
_atom_site_aniso_U_11
_atom_site_aniso_U_22
_atom_site_aniso_U_33
_atom_site_aniso_U_23
_atom_site_aniso_U_13
_atom_site_aniso_U_12
C1 0.0230(6) 0.0234(6) 0.0218(5) -0.0033(4) 0.0014(4) -0.0031(4)
C2 0.0220(6) 0.0273(6) 0.0215(6) -0.0037(5) -0.0016(4) -0.0037(5)
C3 0.0188(5) 0.0233(6) 0.0248(6) -0.0041(5) -0.0008(4) -0.0017(4)
C4 0.0205(6) 0.0272(6) 0.0243(6) -0.0022(5) 0.0024(4) -0.0009(5)
C5 0.0249(6) 0.0349(7) 0.0243(6) -0.0032(5) 0.0018(5) -0.0085(5)
C6 0.0369(7) 0.0302(7) 0.0237(6) 0.0007(5) 0.0010(5) -0.0096(5)
C7 0.0347(7) 0.0258(6) 0.0263(6) -0.0003(5) -0.0024(5) -0.0008(5)
C8 0.0264(6) 0.0264(6) 0.0273(6) -0.0026(5) 0.0013(5) 0.0014(5)
C9 0.0209(5) 0.0229(6) 0.0246(6) -0.0030(4) -0.0017(4) -0.0013(4)
C10 0.0212(5) 0.0254(6) 0.0195(5) 0.0006(4) -0.0030(4) 0.0002(4)
C11 0.0265(6) 0.0254(6) 0.0224(6) -0.0015(5) -0.0016(4) -0.0024(5)
C12 0.0292(6) 0.0289(6) 0.0227(6) -0.0035(5) -0.0017(5) 0.0019(5)
C13 0.0248(6) 0.0359(7) 0.0213(6) 0.0007(5) 0.0004(5) 0.0013(5)
C14 0.0242(6) 0.0301(6) 0.0266(6) 0.0049(5) -0.0015(5) -0.0029(5)
C15 0.0250(6) 0.0241(6) 0.0243(6) 0.0009(5) -0.0035(5) -0.0003(5)
C16 0.0257(6) 0.0290(6) 0.0242(6) -0.0018(5) -0.0008(5) -0.0010(5)
N1 0.0339(6) 0.0377(7) 0.0338(6) 0.0005(5) -0.0011(5) 0.0088(5)
O1 0.0190(4) 0.0342(5) 0.0264(4) 0.0012(4) 0.0003(3) -0.0032(3)
S1 0.02160(17) 0.02786(19) 0.02297(17) 0.00199(11) 0.00383(10) 0.00356(10)

loop_
_atom_type_symbol
_atom_type_description
_atom_type_scat_dispersion_real
_atom_type_scat_dispersion_imag
_atom_type_scat_source
C C 0.0181 0.0091 'International Tables Vol C Tables 4.2.6.8 and 6.1.1.4'
H H 0.0000 0.0000 'International Tables Vol C Tables 4.2.6.8 and 6.1.1.4'
N N 0.0311 0.0180 'International Tables Vol C Tables 4.2.6.8 and 6.1.1.4'
O O 0.0492 0.0322 'International Tables Vol C Tables 4.2.6.8 and 6.1.1.4'
S S 0.3331 0.5567 'International Tables Vol C Tables 4.2.6.8 and 6.1.1.4'

loop_
_geom_angle_atom_site_label_1
_geom_angle_atom_site_label_2
_geom_angle_atom_site_label_3
_geom_angle
C2 C1 C8 119.90(11)
C2 C1 S1 122.62(10)
C8 C1 S1 117.21(9)
O1 C2 C5 118.70(11)
O1 C2 C1 121.33(11)
C5 C2 C1 119.95(12)
C9 C3 C4 124.36(11)
C9 C3 S1 119.68(9)
C4 C3 S1 115.83(9)
O1 C4 C3 113.08(10)
C6 C5 C2 119.60(12)
C5 C6 C7 120.57(12)
C8 C7 C6 119.84(12)
C7 C8 C1 120.10(12)
C3 C9 C16 119.71(11)
C3 C9 C10 123.94(11)
C16 C9 C10 116.34(11)
C15 C10 C11 119.56(11)
C15 C10 C9 119.95(11)
C11 C10 C9 120.48(11)
C12 C11 C10 119.79(12)
C11 C12 C13 120.53(12)
C14 C13 C12 119.77(12)
C13 C14 C15 120.13(12)
C14 C15 C10 120.20(12)
N1 C16 C9 177.18(13)
C2 O1 C4 112.71(9)
C3 S1 C1 101.61(6)

loop_
_geom_bond_atom_site_label_1
_geom_bond_atom_site_label_2
_geom_bond_distance
C1 C2 1.3939(17)
C1 C8 1.3946(18)
C1 S1 1.7650(12)
C2 O1 1.3771(15)
C2 C5 1.3933(17)
C3 C9 1.3495(17)
C3 C4 1.4992(16)
C3 S1 1.7413(12)
C4 O1 1.4315(15)
C5 C6 1.3883(19)
C6 C7 1.3902(19)
C7 C8 1.3835(18)
C9 C16 1.4397(17)
C9 C10 1.4960(16)
C10 C15 1.3951(17)
C10 C11 1.3982(18)
C11 C12 1.3893(17)
C12 C13 1.3894(18)
C13 C14 1.3888(18)
C14 C15 1.3913(18)
C16 N1 1.1484(17)

loop_
_geom_torsion_atom_site_label_1
_geom_torsion_atom_site_label_2
_geom_torsion_atom_site_label_3
_geom_torsion_atom_site_label_4
_geom_torsion
C8 C1 C2 O1 179.96(11)
S1 C1 C2 O1 6.14(17)
C8 C1 C2 C5 1.55(18)
S1 C1 C2 C5 -172.27(9)
C9 C3 C4 O1 -134.12(12)
S1 C3 C4 O1 50.07(12)
O1 C2 C5 C6 -178.32(11)
C1 C2 C5 C6 0.13(18)
C2 C5 C6 C7 -1.58(19)
C5 C6 C7 C8 1.3(2)
C6 C7 C8 C1 0.38(19)
C2 C1 C8 C7 -1.81(19)
S1 C1 C8 C7 172.34(10)
C4 C3 C9 C16 2.97(18)
S1 C3 C9 C16 178.62(9)
C4 C3 C9 C10 -176.12(11)
S1 C3 C9 C10 -0.47(16)
C3 C9 C10 C15 121.32(13)
C16 C9 C10 C15 -57.80(15)
C3 C9 C10 C11 -58.52(17)
C16 C9 C10 C11 122.36(13)
C15 C10 C11 C12 -1.65(18)
C9 C10 C11 C12 178.20(11)
C10 C11 C12 C13 1.35(19)
C11 C12 C13 C14 -0.07(19)
C12 C13 C14 C15 -0.89(19)
C13 C14 C15 C10 0.58(18)
C11 C10 C15 C14 0.69(18)
C9 C10 C15 C14 -179.16(11)
C5 C2 O1 C4 -142.95(11)
C1 C2 O1 C4 38.62(15)
C3 C4 O1 C2 -68.36(13)
C9 C3 S1 C1 175.87(10)
C4 C3 S1 C1 -8.12(10)
C2 C1 S1 C3 -19.52(12)
C8 C1 S1 C3 166.50(10)
